data_2239245
loop_
_publ_author_name
'Yennawar, Hemant P.'
'Bendinsky, Ryan V.'
'Coyle, David J.'
'Cali, Aaron S.'
'Silverberg, Lee J.'

_publ_section_title
;
 2,3-Diphenyl-2,3-dihydro-4<i>H</i>-1,3-benzothiazin-4-one
;
_journal_coeditor_code FY2112
_journal_issue 4
_journal_name_full 'Acta Crystallographica Section E'
_journal_page_first o465
_journal_paper_doi 10.1107/S1600536814005881
_journal_volume 70
_journal_year 2014
_chemical_formula_iupac 'C20 H15 N O S'
_chemical_formula_moiety 'C20 H15 N O S'
_chemical_formula_sum 'C20 H15 N O S'
_chemical_formula_weight 317.39
_chemical_name_systematic
;
2,3-Diphenyl-2,3-dihydro-4<i>H</i>-1,3-benzothiazin-4-one
;
_space_group_IT_number 15
_symmetry_cell_setting monoclinic
_symmetry_space_group_name_Hall '-C 2yc'
_symmetry_space_group_name_H-M 'C 1 2/c 1'
_atom_sites_solution_hydrogens geom
_atom_sites_solution_primary direct
_atom_sites_solution_secondary difmap
_audit_creation_method SHELXL-97
_cell_angle_alpha 90.00
_cell_angle_beta 98.736(5)
_cell_angle_gamma 90.00
_cell_formula_units_Z 8
_cell_length_a 14.799(4)
_cell_length_b 9.606(3)
_cell_length_c 22.492(6)
_cell_measurement_reflns_used 4538
_cell_measurement_temperature 298(2)
_cell_measurement_theta_max 28.022
_cell_measurement_theta_min 2.536
_cell_volume 3160.3(16)
_computing_cell_refinement 'SAINT (Bruker, 2001)'
_computing_data_collection 'SMART (Bruker, 2001)'
_computing_data_reduction 'SAINT (Bruker, 2001)'
_computing_molecular_graphics '<i>XSHELL</i> in SHELXTL (Sheldrick, 2008)'
_computing_publication_material 'ORTEP-3 for Windows (Farrugia, 2012)'
_computing_structure_refinement 'SHELXL97 (Sheldrick, 2008)'
_computing_structure_solution 'SHELXS97 (Sheldrick, 2008)'
_diffrn_ambient_temperature 298(2)
_diffrn_detector_area_resol_mean 8.34
_diffrn_measured_fraction_theta_full 0.996
_diffrn_measured_fraction_theta_max 0.996
_diffrn_measurement_device_type 'Bruker SMART APEX CCD area-detector'
_diffrn_measurement_method '\f and \w scans'
_diffrn_radiation_monochromator graphite
_diffrn_radiation_source 'fine-focus sealed tube'
_diffrn_radiation_type MoK\a
_diffrn_radiation_wavelength 0.71073
_diffrn_reflns_av_R_equivalents 0.0213
_diffrn_reflns_av_sigmaI/netI 0.0209
_diffrn_reflns_limit_h_max 19
_diffrn_reflns_limit_h_min -18
_diffrn_reflns_limit_k_max 12
_diffrn_reflns_limit_k_min -12
_diffrn_reflns_limit_l_max 30
_diffrn_reflns_limit_l_min -30
_diffrn_reflns_number 14747
_diffrn_reflns_theta_full 28.39
_diffrn_reflns_theta_max 28.39
_diffrn_reflns_theta_min 1.83
_exptl_absorpt_coefficient_mu 0.208
_exptl_absorpt_correction_T_max 0.9897
_exptl_absorpt_correction_T_min 0.9634
_exptl_absorpt_correction_type multi-scan
_exptl_absorpt_process_details '(SADABS; Bruker, 2001)'
_exptl_crystal_colour colourless
_exptl_crystal_density_diffrn 1.334
_exptl_crystal_density_method 'not measured'
_exptl_crystal_description block
_exptl_crystal_F_000 1328
_exptl_crystal_size_max 0.18
_exptl_crystal_size_mid 0.16
_exptl_crystal_size_min 0.05
_refine_diff_density_max 0.280
_refine_diff_density_min -0.251
_refine_ls_extinction_method none
_refine_ls_goodness_of_fit_ref 1.056
_refine_ls_hydrogen_treatment noref
_refine_ls_matrix_type full
_refine_ls_number_parameters 208
_refine_ls_number_reflns 3956
_refine_ls_number_restraints 0
_refine_ls_restrained_S_all 1.056
_refine_ls_R_factor_all 0.0606
_refine_ls_R_factor_gt 0.0506
_refine_ls_shift/su_max 0.000
_refine_ls_shift/su_mean 0.000
_refine_ls_structure_factor_coef Fsqd
_refine_ls_weighting_details 'calc w=1/[\s^2^(Fo^2^)+(0.0565P)^2^+1.8423P] where P=(Fo^2^+2Fc^2^)/3'
_refine_ls_weighting_scheme calc
_refine_ls_wR_factor_gt 0.1205
_refine_ls_wR_factor_ref 0.1268
_reflns_number_gt 3300
_reflns_number_total 3956
_reflns_threshold_expression I>2sigma(I)
_cod_data_source_file fy2112sup1.cif
_cod_data_source_block I
_cod_original_cell_volume 3160.1(15)
_cod_original_sg_symbol_H-M 'C 2/c'
_cod_database_code 2239245
_cod_database_fobs_code 2239245

loop_
_symmetry_equiv_pos_as_xyz
'x, y, z'
'-x, y, -z+1/2'
'x+1/2, y+1/2, z'
'-x+1/2, y+1/2, -z+1/2'
'-x, -y, -z'
'x, -y, z-1/2'
'-x+1/2, -y+1/2, -z'
'x+1/2, -y+1/2, z-1/2'

loop_
_atom_site_type_symbol
_atom_site_label
_atom_site_fract_x
_atom_site_fract_y
_atom_site_fract_z
_atom_site_U_iso_or_equiv
_atom_site_adp_type
_atom_site_calc_flag
_atom_site_refinement_flags
_atom_site_occupancy
_atom_site_symmetry_multiplicity
C C1 0.03935(11) 0.32561(17) 0.11547(7) 0.0434(4) Uani d . 1 1
C C2 0.01411(11) 0.46594(17) 0.13594(7) 0.0434(4) Uani d . 1 1
C C3 0.04910(12) 0.58978(17) 0.11600(7) 0.0460(4) Uani d . 1 1
C C4 0.18665(11) 0.42745(15) 0.09649(7) 0.0406(3) Uani d . 1 1
H H4 0.2301 0.4022 0.0695 0.049 Uiso calc R 1 1
C C5 0.24251(10) 0.45006(15) 0.15831(7) 0.0377(3) Uani d . 1 1
C C6 0.23025(12) 0.37177(17) 0.20814(8) 0.0469(4) Uani d . 1 1
H H6 0.1848 0.3041 0.2048 0.056 Uiso calc R 1 1
C C7 0.28512(13) 0.3933(2) 0.26298(8) 0.0557(4) Uani d . 1 1
H H7 0.2759 0.3408 0.2963 0.067 Uiso calc R 1 1
C C8 0.35351(13) 0.4925(2) 0.26842(9) 0.0559(4) Uani d . 1 1
H H8 0.3903 0.5069 0.3052 0.067 Uiso calc R 1 1
C C9 0.36669(12) 0.56958(17) 0.21908(9) 0.0519(4) Uani d . 1 1
H H9 0.4131 0.6357 0.2225 0.062 Uiso calc R 1 1
C C10 0.31166(11) 0.54979(16) 0.16442(8) 0.0442(4) Uani d . 1 1
H H10 0.3208 0.6034 0.1314 0.053 Uiso calc R 1 1
C C11 0.14103(11) 0.18738(16) 0.06409(7) 0.0393(3) Uani d . 1 1
C C12 0.21265(16) 0.1052(2) 0.08852(9) 0.0657(6) Uani d . 1 1
H H12 0.2492 0.1317 0.1241 0.079 Uiso calc R 1 1
C C13 0.23063(18) -0.0177(2) 0.06018(10) 0.0759(7) Uani d . 1 1
H H13 0.2795 -0.0733 0.0767 0.091 Uiso calc R 1 1
C C14 0.17703(15) -0.05742(19) 0.00829(9) 0.0592(5) Uani d . 1 1
H H14 0.1882 -0.1412 -0.0100 0.071 Uiso calc R 1 1
C C15 0.10730(15) 0.0256(2) -0.01663(9) 0.0670(6) Uani d . 1 1
H H15 0.0715 -0.0005 -0.0525 0.080 Uiso calc R 1 1
C C16 0.08922(14) 0.1488(2) 0.01100(8) 0.0603(5) Uani d . 1 1
H H16 0.0417 0.2057 -0.0065 0.072 Uiso calc R 1 1
C C17 -0.05168(12) 0.4728(2) 0.17424(8) 0.0514(4) Uani d . 1 1
H H17 -0.0753 0.3909 0.1877 0.062 Uiso calc R 1 1
C C18 -0.08209(14) 0.5990(2) 0.19226(9) 0.0619(5) Uani d . 1 1
H H18 -0.1253 0.6023 0.2182 0.074 Uiso calc R 1 1
C C19 -0.04820(14) 0.7204(2) 0.17166(10) 0.0660(6) Uani d . 1 1
H H19 -0.0696 0.8056 0.1834 0.079 Uiso calc R 1 1
C C20 0.01695(14) 0.7175(2) 0.13392(9) 0.0583(5) Uani d . 1 1
H H20 0.0394 0.8002 0.1204 0.070 Uiso calc R 1 1
N N1 0.12016(9) 0.31448(13) 0.09313(6) 0.0408(3) Uani d . 1 1
O O1 -0.01007(9) 0.22507(14) 0.11818(6) 0.0617(4) Uani d . 1 1
S S1 0.13067(3) 0.58704(5) 0.06672(2) 0.05412(16) Uani d . 1 1

loop_
_atom_site_aniso_label
_atom_site_aniso_U_11
_atom_site_aniso_U_22
_atom_site_aniso_U_33
_atom_site_aniso_U_12
_atom_site_aniso_U_13
_atom_site_aniso_U_23
C1 0.0430(9) 0.0427(8) 0.0451(8) -0.0043(7) 0.0089(7) -0.0052(7)
C2 0.0396(8) 0.0446(9) 0.0443(8) 0.0026(7) 0.0007(6) -0.0060(7)
C3 0.0447(9) 0.0441(9) 0.0454(8) 0.0056(7) -0.0049(7) -0.0001(7)
C4 0.0427(8) 0.0361(7) 0.0449(8) -0.0027(6) 0.0124(6) 0.0006(6)
C5 0.0369(8) 0.0311(7) 0.0464(8) 0.0018(6) 0.0104(6) -0.0028(6)
C6 0.0459(9) 0.0435(8) 0.0521(9) -0.0045(7) 0.0107(7) 0.0021(7)
C7 0.0616(11) 0.0576(11) 0.0474(9) 0.0031(9) 0.0071(8) 0.0055(8)
C8 0.0561(11) 0.0523(10) 0.0555(10) 0.0068(9) -0.0038(8) -0.0108(8)
C9 0.0457(9) 0.0382(8) 0.0700(11) -0.0023(7) 0.0033(8) -0.0101(8)
C10 0.0457(9) 0.0332(7) 0.0552(9) -0.0018(6) 0.0119(7) -0.0009(7)
C11 0.0436(8) 0.0360(7) 0.0396(7) -0.0032(6) 0.0111(6) -0.0018(6)
C12 0.0748(14) 0.0642(12) 0.0528(10) 0.0207(10) -0.0070(9) -0.0110(9)
C13 0.1004(18) 0.0631(13) 0.0624(12) 0.0353(12) 0.0069(12) 0.0007(10)
C14 0.0841(14) 0.0400(9) 0.0607(11) -0.0032(9) 0.0341(10) -0.0072(8)
C15 0.0679(13) 0.0740(14) 0.0582(11) -0.0013(11) 0.0070(9) -0.0278(10)
C16 0.0606(11) 0.0658(12) 0.0513(10) 0.0133(10) -0.0021(8) -0.0166(9)
C17 0.0438(9) 0.0568(10) 0.0531(9) 0.0044(8) 0.0058(7) -0.0069(8)
C18 0.0518(11) 0.0707(13) 0.0622(11) 0.0164(9) 0.0056(9) -0.0137(10)
C19 0.0635(12) 0.0582(11) 0.0713(12) 0.0262(10) -0.0057(10) -0.0156(10)
C20 0.0636(12) 0.0425(9) 0.0630(11) 0.0104(8) -0.0094(9) -0.0011(8)
N1 0.0424(7) 0.0363(6) 0.0447(7) -0.0045(5) 0.0101(5) -0.0051(5)
O1 0.0595(8) 0.0514(7) 0.0800(9) -0.0190(6) 0.0296(7) -0.0166(6)
S1 0.0616(3) 0.0450(2) 0.0554(3) -0.0003(2) 0.0080(2) 0.01415(18)

loop_
_atom_type_symbol
_atom_type_description
_atom_type_scat_dispersion_real
_atom_type_scat_dispersion_imag
_atom_type_scat_source
C C 0.0033 0.0016 'International Tables Vol C Tables 4.2.6.8 and 6.1.1.4'
H H 0.0000 0.0000 'International Tables Vol C Tables 4.2.6.8 and 6.1.1.4'
N N 0.0061 0.0033 'International Tables Vol C Tables 4.2.6.8 and 6.1.1.4'
O O 0.0106 0.0060 'International Tables Vol C Tables 4.2.6.8 and 6.1.1.4'
S S 0.1246 0.1234 'International Tables Vol C Tables 4.2.6.8 and 6.1.1.4'

loop_
_geom_angle_atom_site_label_1
_geom_angle_atom_site_label_2
_geom_angle_atom_site_label_3
_geom_angle
O1 C1 N1 121.37(15)
O1 C1 C2 121.40(15)
N1 C1 C2 117.23(14)
C17 C2 C3 119.01(16)
C17 C2 C1 117.65(15)
C3 C2 C1 123.24(15)
C20 C3 C2 119.70(17)
C20 C3 S1 119.44(14)
C2 C3 S1 120.83(13)
N1 C4 C5 114.97(12)
N1 C4 S1 109.96(11)
C5 C4 S1 111.69(10)
N1 C4 H4 106.6
C5 C4 H4 106.6
S1 C4 H4 106.6
C6 C5 C10 118.58(15)
C6 C5 C4 122.85(14)
C10 C5 C4 118.51(14)
C5 C6 C7 120.57(16)
C5 C6 H6 119.7
C7 C6 H6 119.7
C8 C7 C6 120.27(17)
C8 C7 H7 119.9
C6 C7 H7 119.9
C9 C8 C7 119.51(17)
C9 C8 H8 120.2
C7 C8 H8 120.2
C8 C9 C10 120.57(17)
C8 C9 H9 119.7
C10 C9 H9 119.7
C9 C10 C5 120.50(16)
C9 C10 H10 119.8
C5 C10 H10 119.8
C12 C11 C16 119.43(16)
C12 C11 N1 120.90(15)
C16 C11 N1 119.66(15)
C11 C12 C13 119.86(18)
C11 C12 H12 120.1
C13 C12 H12 120.1
C14 C13 C12 120.3(2)
C14 C13 H13 119.8
C12 C13 H13 119.8
C15 C14 C13 119.79(18)
C15 C14 H14 120.1
C13 C14 H14 120.1
C14 C15 C16 120.32(18)
C14 C15 H15 119.8
C16 C15 H15 119.8
C11 C16 C15 120.21(18)
C11 C16 H16 119.9
C15 C16 H16 119.9
C18 C17 C2 120.88(19)
C18 C17 H17 119.6
C2 C17 H17 119.6
C17 C18 C19 119.67(19)
C17 C18 H18 120.2
C19 C18 H18 120.2
C18 C19 C20 120.95(18)
C18 C19 H19 119.5
C20 C19 H19 119.5
C19 C20 C3 119.77(19)
C19 C20 H20 120.1
C3 C20 H20 120.1
C1 N1 C11 119.46(13)
C1 N1 C4 122.85(13)
C11 N1 C4 117.68(12)
C3 S1 C4 95.64(7)

loop_
_geom_bond_atom_site_label_1
_geom_bond_atom_site_label_2
_geom_bond_distance
C1 O1 1.218(2)
C1 N1 1.370(2)
C1 C2 1.490(2)
C2 C17 1.396(2)
C2 C3 1.398(2)
C3 C20 1.397(2)
C3 S1 1.7587(19)
C4 N1 1.4590(19)
C4 C5 1.521(2)
C4 S1 1.8211(16)
C4 H4 0.9800
C5 C6 1.384(2)
C5 C10 1.393(2)
C6 C7 1.385(2)
C6 H6 0.9300
C7 C8 1.382(3)
C7 H7 0.9300
C8 C9 1.373(3)
C8 H8 0.9300
C9 C10 1.381(2)
C9 H9 0.9300
C10 H10 0.9300
C11 C12 1.368(2)
C11 C16 1.368(2)
C11 N1 1.4401(19)
C12 C13 1.386(3)
C12 H12 0.9300
C13 C14 1.362(3)
C13 H13 0.9300
C14 C15 1.356(3)
C14 H14 0.9300
C15 C16 1.382(3)
C15 H15 0.9300
C16 H16 0.9300
C17 C18 1.376(3)
C17 H17 0.9300
C18 C19 1.377(3)
C18 H18 0.9300
C19 C20 1.378(3)
C19 H19 0.9300
C20 H20 0.9300

loop_
_geom_hbond_atom_site_label_D
_geom_hbond_atom_site_label_H
_geom_hbond_atom_site_label_A
_geom_hbond_site_symmetry_A
_geom_hbond_distance_DH
_geom_hbond_distance_HA
_geom_hbond_distance_DA
_geom_hbond_angle_DHA
C10 H10 O1 3 0.93 2.82 3.422(2) 123.6
C15 H15 O1 5 0.93 2.69 3.477(2) 142.4

loop_
_geom_torsion_atom_site_label_1
_geom_torsion_atom_site_label_2
_geom_torsion_atom_site_label_3
_geom_torsion_atom_site_label_4
_geom_torsion
O1 C1 C2 C17 18.8(2)
N1 C1 C2 C17 -161.54(14)
O1 C1 C2 C3 -157.41(17)
N1 C1 C2 C3 22.2(2)
C17 C2 C3 C20 -0.9(2)
C1 C2 C3 C20 175.31(15)
C17 C2 C3 S1 -178.93(12)
C1 C2 C3 S1 -2.7(2)
N1 C4 C5 C6 -1.3(2)
S1 C4 C5 C6 124.86(14)
N1 C4 C5 C10 175.80(13)
S1 C4 C5 C10 -58.01(16)
C10 C5 C6 C7 0.6(2)
C4 C5 C6 C7 177.72(15)
C5 C6 C7 C8 -0.7(3)
C6 C7 C8 C9 0.0(3)
C7 C8 C9 C10 0.7(3)
C8 C9 C10 C5 -0.7(3)
C6 C5 C10 C9 0.1(2)
C4 C5 C10 C9 -177.16(14)
C16 C11 C12 C13 -1.6(3)
N1 C11 C12 C13 179.11(19)
C11 C12 C13 C14 -0.4(4)
C12 C13 C14 C15 1.8(4)
C13 C14 C15 C16 -1.3(3)
C12 C11 C16 C15 2.1(3)
N1 C11 C16 C15 -178.59(18)
C14 C15 C16 C11 -0.6(3)
C3 C2 C17 C18 0.1(3)
C1 C2 C17 C18 -176.35(16)
C2 C17 C18 C19 0.9(3)
C17 C18 C19 C20 -1.0(3)
C18 C19 C20 C3 0.2(3)
C2 C3 C20 C19 0.8(3)
S1 C3 C20 C19 178.82(14)
O1 C1 N1 C11 9.4(2)
C2 C1 N1 C11 -170.25(13)
O1 C1 N1 C4 -171.62(16)
C2 C1 N1 C4 8.8(2)
C12 C11 N1 C1 -114.62(19)
C16 C11 N1 C1 66.1(2)
C12 C11 N1 C4 66.3(2)
C16 C11 N1 C4 -113.00(18)
C5 C4 N1 C1 75.41(18)
S1 C4 N1 C1 -51.67(17)
C5 C4 N1 C11 -105.55(15)
S1 C4 N1 C11 127.37(12)
C20 C3 S1 C4 148.70(14)
C2 C3 S1 C4 -33.26(15)
N1 C4 S1 C3 56.83(12)
C5 C4 S1 C3 -72.06(12)
